data_9007083
loop_
_publ_author_name
'Carbonin, S.'
'Martignago, F.'
'Menegazzo, G.'
'Dal Negro, A.'

_publ_section_title
;
 X-ray single-crystal study of spinels: in situ heating
 Sample: NAT, Heating, 2nd run, T = 450 C
;
_journal_name_full 'Physics and Chemistry of Minerals'
_journal_page_first 503
_journal_page_last 514
_journal_paper_doi 10.1007/s00269-002-0262-6
_journal_volume 29
_journal_year 2002
_chemical_formula_sum 'Al1.937 Cr0.061 Fe0.002 Mg0.996 O4 Zn0.004'
_chemical_name_mineral Spinel
_space_group_IT_number 227
_symmetry_space_group_name_Hall '-F 4vw 2vw 3'
_symmetry_space_group_name_H-M 'F d -3 m :2'
_cell_angle_alpha 90
_cell_angle_beta 90
_cell_angle_gamma 90
_cell_length_a 8.1235
_cell_length_b 8.1235
_cell_length_c 8.1235
_cell_formula_units_Z 8
_cell_volume 536.080
_database_code_amcsd 0008668
_diffrn_ambient_temperature 723.15
_exptl_crystal_density_diffrn 3.569
_exptl_crystal_thermal_history 'heating, 2nd run, T = 450 C'
_cod_original_sg_symbol_H-M 'F d 3 m'
_cod_original_formula_sum 'Al1.937 Mg.996 Zn.004 Cr.061 Fe.002 O4'
_cod_database_code 9007083

loop_
_space_group_symop_operation_xyz
x,y,z
x,1/2+y,1/2+z
1/2+x,y,1/2+z
1/2+x,1/2+y,z
3/4+z,1/2-x,1/4+y
3/4+z,-x,3/4+y
1/4+z,1/2-x,3/4+y
1/4+z,-x,1/4+y
3/4-y,1/2+z,1/4-x
3/4-y,+z,3/4-x
1/4-y,1/2+z,3/4-x
1/4-y,+z,1/4-x
3/4+x,1/2-y,1/4+z
3/4+x,-y,3/4+z
1/4+x,1/2-y,3/4+z
1/4+x,-y,1/4+z
3/4-z,1/2+x,1/4-y
3/4-z,+x,3/4-y
1/4-z,1/2+x,3/4-y
1/4-z,+x,1/4-y
3/4+y,1/2-z,1/4+x
3/4+y,-z,3/4+x
1/4+y,1/2-z,3/4+x
1/4+y,-z,1/4+x
3/4-x,1/2+y,1/4-z
3/4-x,+y,3/4-z
1/4-x,1/2+y,3/4-z
1/4-x,+y,1/4-z
1/2+x,3/4-z,1/4-y
1/2+x,1/4-z,3/4-y
+x,3/4-z,3/4-y
+x,1/4-z,1/4-y
1/2-z,3/4+y,1/4+x
1/2-z,1/4+y,3/4+x
-z,3/4+y,3/4+x
-z,1/4+y,1/4+x
1/2+y,3/4-x,1/4-z
1/2+y,1/4-x,3/4-z
+y,3/4-x,3/4-z
+y,1/4-x,1/4-z
1/2-x,3/4+z,1/4+y
1/2-x,1/4+z,3/4+y
-x,3/4+z,3/4+y
-x,1/4+z,1/4+y
1/2+z,3/4-y,1/4-x
1/2+z,1/4-y,3/4-x
+z,3/4-y,3/4-x
+z,1/4-y,1/4-x
1/2-y,3/4+x,1/4+z
1/2-y,1/4+x,3/4+z
-y,3/4+x,3/4+z
-y,1/4+x,1/4+z
x,1/2+z,1/2+y
x,+z,+y
1/2+x,1/2+z,+y
1/2+x,+z,1/2+y
-z,1/2-y,1/2-x
-z,-y,-x
1/2-z,1/2-y,-x
1/2-z,-y,1/2-x
y,1/2+x,1/2+z
y,+x,+z
1/2+y,1/2+x,+z
1/2+y,+x,1/2+z
-x,1/2-z,1/2-y
-x,-z,-y
1/2-x,1/2-z,-y
1/2-x,-z,1/2-y
z,1/2+y,1/2+x
z,+y,+x
1/2+z,1/2+y,+x
1/2+z,+y,1/2+x
-y,1/2-x,1/2-z
-y,-x,-z
1/2-y,1/2-x,-z
1/2-y,-x,1/2-z
3/4+z,1/4+x,1/2-y
3/4+z,3/4+x,-y
1/4+z,1/4+x,-y
1/4+z,3/4+x,1/2-y
3/4-y,1/4-z,1/2+x
3/4-y,3/4-z,+x
1/4-y,1/4-z,+x
1/4-y,3/4-z,1/2+x
3/4+x,1/4+y,1/2-z
3/4+x,3/4+y,-z
1/4+x,1/4+y,-z
1/4+x,3/4+y,1/2-z
3/4-z,1/4-x,1/2+y
3/4-z,3/4-x,+y
1/4-z,1/4-x,+y
1/4-z,3/4-x,1/2+y
3/4+y,1/4+z,1/2-x
3/4+y,3/4+z,-x
1/4+y,1/4+z,-x
1/4+y,3/4+z,1/2-x
3/4-x,1/4-y,1/2+z
3/4-x,3/4-y,+z
1/4-x,1/4-y,+z
1/4-x,3/4-y,1/2+z
-z,3/4+x,3/4+y
-z,1/4+x,1/4+y
1/2-z,3/4+x,1/4+y
1/2-z,1/4+x,3/4+y
y,3/4-z,3/4-x
y,1/4-z,1/4-x
1/2+y,3/4-z,1/4-x
1/2+y,1/4-z,3/4-x
-x,3/4+y,3/4+z
-x,1/4+y,1/4+z
1/2-x,3/4+y,1/4+z
1/2-x,1/4+y,3/4+z
z,3/4-x,3/4-y
z,1/4-x,1/4-y
1/2+z,3/4-x,1/4-y
1/2+z,1/4-x,3/4-y
-y,3/4+z,3/4+x
-y,1/4+z,1/4+x
1/2-y,3/4+z,1/4+x
1/2-y,1/4+z,3/4+x
x,3/4-y,3/4-z
x,1/4-y,1/4-z
1/2+x,3/4-y,1/4-z
1/2+x,1/4-y,3/4-z
1/4-x,1/2+z,3/4-y
1/4-x,+z,1/4-y
3/4-x,1/2+z,1/4-y
3/4-x,+z,3/4-y
1/4+z,1/2-y,3/4+x
1/4+z,-y,1/4+x
3/4+z,1/2-y,1/4+x
3/4+z,-y,3/4+x
1/4-y,1/2+x,3/4-z
1/4-y,+x,1/4-z
3/4-y,1/2+x,1/4-z
3/4-y,+x,3/4-z
1/4+x,1/2-z,3/4+y
1/4+x,-z,1/4+y
3/4+x,1/2-z,1/4+y
3/4+x,-z,3/4+y
1/4-z,1/2+y,3/4-x
1/4-z,+y,1/4-x
3/4-z,1/2+y,1/4-x
3/4-z,+y,3/4-x
1/4+y,1/2-x,3/4+z
1/4+y,-x,1/4+z
3/4+y,1/2-x,1/4+z
3/4+y,-x,3/4+z
3/4-x,3/4-z,y
3/4-x,1/4-z,1/2+y
1/4-x,3/4-z,1/2+y
1/4-x,1/4-z,y
3/4+z,3/4+y,-x
3/4+z,1/4+y,1/2-x
1/4+z,3/4+y,1/2-x
1/4+z,1/4+y,-x
3/4-y,3/4-x,z
3/4-y,1/4-x,1/2+z
1/4-y,3/4-x,1/2+z
1/4-y,1/4-x,z
3/4+x,3/4+z,-y
3/4+x,1/4+z,1/2-y
1/4+x,3/4+z,1/2-y
1/4+x,1/4+z,-y
3/4-z,3/4-y,x
3/4-z,1/4-y,1/2+x
1/4-z,3/4-y,1/2+x
1/4-z,1/4-y,x
3/4+y,3/4+x,-z
3/4+y,1/4+x,1/2-z
1/4+y,3/4+x,1/2-z
1/4+y,1/4+x,-z
-z,-x,-y
-z,1/2-x,1/2-y
1/2-z,-x,1/2-y
1/2-z,1/2-x,-y
y,z,x
y,1/2+z,1/2+x
1/2+y,z,1/2+x
1/2+y,1/2+z,x
-x,-y,-z
-x,1/2-y,1/2-z
1/2-x,-y,1/2-z
1/2-x,1/2-y,-z
z,x,y
z,1/2+x,1/2+y
1/2+z,x,1/2+y
1/2+z,1/2+x,y
-y,-z,-x
-y,1/2-z,1/2-x
1/2-y,-z,1/2-x
1/2-y,1/2-z,-x

loop_
_atom_site_label
_atom_site_fract_x
_atom_site_fract_y
_atom_site_fract_z
_atom_site_occupancy
_atom_site_U_iso_or_equiv
AlT 0.12500 0.12500 0.12500 0.12700 0.01070
MgT 0.12500 0.12500 0.12500 0.86900 0.01070
ZnT 0.12500 0.12500 0.12500 0.00400 0.01070
AlM 0.50000 0.50000 0.50000 0.90500 0.00830
MgM 0.50000 0.50000 0.50000 0.06350 0.00830
CrM 0.50000 0.50000 0.50000 0.03050 0.00830
FeM 0.50000 0.50000 0.50000 0.00100 0.00830
O 0.26346 0.26346 0.26346 1.00000 0.00920

loop_
_cod_related_entry_id
_cod_related_entry_database
_cod_related_entry_code
1 AMCSD 0008668
